data_2226828
loop_
_publ_author_name
'Ou, Ya-ping'
'Feng, Dan'
'Yuan, Jing-jing'

_publ_section_title
;
 [1,2-Bis(diphenylphosphino)ethane]chlorido(\h^5^-pentamethylcyclopentadienyl)iron(II)
 dichloromethane solvate
;
_journal_coeditor_code CV2737
_journal_issue 8
_journal_name_full 'Acta Crystallographica Section E'
_journal_page_first m921
_journal_paper_doi 10.1107/S1600536810026784
_journal_volume 66
_journal_year 2010
_chemical_formula_iupac '[Fe (C10 H15) Cl (C26 H24 P2)], CH2 Cl2'
_chemical_formula_moiety 'C36 H39 Cl Fe P2, C H2 Cl2'
_chemical_formula_sum 'C37 H41 Cl3 Fe P2'
_chemical_formula_weight 709.84
_chemical_name_systematic
;
[1,2-Bis(diphenylphosphino)ethane]chlorido(\h^5^-
pentamethylcyclopentadienyl)iron(II) dichloromethane solvate
;
_space_group_IT_number 2
_symmetry_cell_setting triclinic
_symmetry_space_group_name_Hall '-P 1'
_symmetry_space_group_name_H-M 'P -1'
_atom_sites_solution_hydrogens geom
_atom_sites_solution_primary direct
_atom_sites_solution_secondary difmap
_audit_creation_method SHELXL-97
_cell_angle_alpha 80.2280(10)
_cell_angle_beta 72.5260(10)
_cell_angle_gamma 72.3630(10)
_cell_formula_units_Z 2
_cell_length_a 10.3602(6)
_cell_length_b 10.9552(6)
_cell_length_c 17.0781(10)
_cell_measurement_reflns_used 7338
_cell_measurement_temperature 298(2)
_cell_measurement_theta_max 28.26
_cell_measurement_theta_min 2.23
_cell_volume 1755.35(17)
_computing_cell_refinement 'SAINT (Bruker, 1999)'
_computing_data_collection 'SMART (Bruker, 1999)'
_computing_data_reduction 'SAINT (Bruker, 1999)'
_computing_molecular_graphics 'SHELXTL (Sheldrick, 2008)'
_computing_publication_material 'SHELXTL (Sheldrick, 2008)'
_computing_structure_refinement 'SHELXL97 (Sheldrick, 2008)'
_computing_structure_solution 'SHELXS97 (Sheldrick, 2008)'
_diffrn_ambient_temperature 298(2)
_diffrn_measured_fraction_theta_full 0.986
_diffrn_measured_fraction_theta_max 0.986
_diffrn_measurement_device_type 'Bruker SMART APEX'
_diffrn_measurement_method 'phi and omega scans'
_diffrn_radiation_monochromator graphite
_diffrn_radiation_source 'fine-focus sealed tube'
_diffrn_radiation_type MoK\a
_diffrn_radiation_wavelength 0.71073
_diffrn_reflns_av_R_equivalents 0.0675
_diffrn_reflns_av_sigmaI/netI 0.0602
_diffrn_reflns_limit_h_max 12
_diffrn_reflns_limit_h_min -11
_diffrn_reflns_limit_k_max 13
_diffrn_reflns_limit_k_min -13
_diffrn_reflns_limit_l_max 21
_diffrn_reflns_limit_l_min -21
_diffrn_reflns_number 11390
_diffrn_reflns_theta_full 26.00
_diffrn_reflns_theta_max 26.00
_diffrn_reflns_theta_min 1.96
_exptl_absorpt_coefficient_mu 0.774
_exptl_absorpt_correction_type none
_exptl_crystal_colour black
_exptl_crystal_density_diffrn 1.343
_exptl_crystal_density_method 'not measured'
_exptl_crystal_description block
_exptl_crystal_F_000 740
_exptl_crystal_size_max 0.16
_exptl_crystal_size_mid 0.12
_exptl_crystal_size_min 0.10
_refine_diff_density_max 0.722
_refine_diff_density_min -0.581
_refine_ls_extinction_method none
_refine_ls_goodness_of_fit_ref 1.081
_refine_ls_hydrogen_treatment constr
_refine_ls_matrix_type full
_refine_ls_number_parameters 393
_refine_ls_number_reflns 6799
_refine_ls_number_restraints 0
_refine_ls_restrained_S_all 1.081
_refine_ls_R_factor_all 0.0501
_refine_ls_R_factor_gt 0.0466
_refine_ls_shift/su_max 0.020
_refine_ls_shift/su_mean 0.000
_refine_ls_structure_factor_coef Fsqd
_refine_ls_weighting_details 'calc w=1/[\s^2^(Fo^2^)+(0.0474P)^2^+0.9515P] where P=(Fo^2^+2Fc^2^)/3'
_refine_ls_weighting_scheme calc
_refine_ls_wR_factor_gt 0.1203
_refine_ls_wR_factor_ref 0.1232
_reflns_number_gt 6294
_reflns_number_total 6799
_reflns_threshold_expression I>2sigma(I)
_cod_data_source_file cv2737.cif
_cod_data_source_block I
_cod_database_code 2226828
_cod_database_fobs_code 2226828

loop_
_symmetry_equiv_pos_as_xyz
'x, y, z'
'-x, -y, -z'

loop_
_atom_site_type_symbol
_atom_site_label
_atom_site_fract_x
_atom_site_fract_y
_atom_site_fract_z
_atom_site_U_iso_or_equiv
_atom_site_adp_type
_atom_site_calc_flag
_atom_site_refinement_flags
_atom_site_occupancy
_atom_site_disorder_assembly
_atom_site_disorder_group
Fe Fe1 0.95385(3) 0.37080(3) 0.30569(2) 0.03219(11) Uani d . 1 . .
C C1 1.0165(3) 0.3967(3) 0.40903(16) 0.0479(6) Uani d . 1 . .
C C2 0.9207(3) 0.3200(3) 0.43532(16) 0.0466(6) Uani d . 1 . .
C C3 0.7921(3) 0.3930(3) 0.41626(17) 0.0483(6) Uani d . 1 . .
C C4 0.8099(3) 0.5155(3) 0.37841(17) 0.0481(6) Uani d . 1 . .
C C5 0.9498(3) 0.5162(3) 0.37144(16) 0.0472(6) Uani d . 1 . .
C C6 1.1602(4) 0.3620(4) 0.4222(2) 0.0658(9) Uani d . 1 . .
H H6A 1.1535 0.3850 0.4754 0.099 Uiso calc R 1 . .
H H6B 1.2178 0.4075 0.3803 0.099 Uiso calc R 1 . .
H H6C 1.2014 0.2711 0.4195 0.099 Uiso calc R 1 . .
C C7 0.9394(4) 0.1946(3) 0.48748(19) 0.0649(9) Uani d . 1 . .
H H7A 1.0358 0.1455 0.4718 0.097 Uiso calc R 1 . .
H H7B 0.8806 0.1473 0.4797 0.097 Uiso calc R 1 . .
H H7C 0.9138 0.2106 0.5444 0.097 Uiso calc R 1 . .
C C8 0.6559(3) 0.3552(4) 0.4485(2) 0.0663(9) Uani d . 1 . .
H H8A 0.6237 0.3590 0.5072 0.099 Uiso calc R 1 . .
H H8B 0.6705 0.2693 0.4356 0.099 Uiso calc R 1 . .
H H8C 0.5866 0.4134 0.4233 0.099 Uiso calc R 1 . .
C C9 0.6948(4) 0.6308(3) 0.3621(2) 0.0688(9) Uani d . 1 . .
H H9A 0.6526 0.6776 0.4102 0.103 Uiso calc R 1 . .
H H9B 0.6249 0.6030 0.3489 0.103 Uiso calc R 1 . .
H H9C 0.7334 0.6854 0.3166 0.103 Uiso calc R 1 . .
C C10 1.0146(4) 0.6262(3) 0.3375(2) 0.0682(9) Uani d . 1 . .
H H10A 0.9560 0.6900 0.3078 0.102 Uiso calc R 1 . .
H H10B 1.1059 0.5952 0.3009 0.102 Uiso calc R 1 . .
H H10C 1.0233 0.6635 0.3819 0.102 Uiso calc R 1 . .
C C11 0.9552(3) 0.6064(2) 0.13781(16) 0.0417(6) Uani d . 1 . .
C C12 1.0955(3) 0.5985(3) 0.09845(18) 0.0500(7) Uani d . 1 . .
H H12 1.1617 0.5190 0.0966 0.060 Uiso calc R 1 . .
C C13 1.1379(4) 0.7081(4) 0.0619(2) 0.0665(9) Uani d . 1 . .
H H13 1.2319 0.7016 0.0351 0.080 Uiso calc R 1 . .
C C14 1.0417(5) 0.8257(4) 0.0651(2) 0.0736(11) Uani d . 1 . .
H H14 1.0706 0.8990 0.0408 0.088 Uiso calc R 1 . .
C C15 0.9037(5) 0.8359(3) 0.1037(3) 0.0747(11) Uani d . 1 . .
H H15 0.8386 0.9160 0.1053 0.090 Uiso calc R 1 . .
C C16 0.8595(4) 0.7265(3) 0.1408(2) 0.0595(8) Uani d . 1 . .
H H16 0.7653 0.7343 0.1676 0.071 Uiso calc R 1 . .
C C17 0.7250(3) 0.4944(2) 0.17511(18) 0.0435(6) Uani d . 1 . .
C C18 0.6963(3) 0.5441(3) 0.1002(2) 0.0582(8) Uani d . 1 . .
H H18 0.7644 0.5715 0.0575 0.070 Uiso calc R 1 . .
C C19 0.5669(4) 0.5535(3) 0.0881(3) 0.0714(10) Uani d . 1 . .
H H19 0.5488 0.5862 0.0373 0.086 Uiso calc R 1 . .
C C20 0.4666(4) 0.5148(3) 0.1508(3) 0.0737(11) Uani d . 1 . .
H H20 0.3798 0.5214 0.1427 0.088 Uiso calc R 1 . .
C C21 0.4916(3) 0.4668(3) 0.2249(3) 0.0715(10) Uani d . 1 . .
H H21 0.4223 0.4401 0.2671 0.086 Uiso calc R 1 . .
C C22 0.6206(3) 0.4571(3) 0.2380(2) 0.0547(7) Uani d . 1 . .
H H22 0.6367 0.4255 0.2893 0.066 Uiso calc R 1 . .
C C23 0.9982(3) 0.3413(2) 0.11234(15) 0.0382(5) Uani d . 1 . .
H H23A 0.9669 0.3684 0.0625 0.046 Uiso calc R 1 . .
H H23B 1.0982 0.3329 0.0983 0.046 Uiso calc R 1 . .
C C24 0.9683(3) 0.2132(3) 0.15037(16) 0.0445(6) Uani d . 1 . .
H H24A 1.0406 0.1439 0.1215 0.053 Uiso calc R 1 . .
H H24B 0.8788 0.2115 0.1442 0.053 Uiso calc R 1 . .
C C25 0.8213(3) 0.1078(2) 0.30821(17) 0.0416(6) Uani d . 1 . .
C C26 0.6979(3) 0.1437(3) 0.2836(2) 0.0568(8) Uani d . 1 . .
H H26 0.6890 0.2043 0.2389 0.068 Uiso calc R 1 . .
C C27 0.5875(4) 0.0900(4) 0.3249(3) 0.0744(10) Uani d . 1 . .
H H27 0.5050 0.1154 0.3082 0.089 Uiso calc R 1 . .
C C28 0.6002(4) -0.0003(4) 0.3904(3) 0.0781(11) Uani d . 1 . .
H H28 0.5259 -0.0353 0.4185 0.094 Uiso calc R 1 . .
C C29 0.7222(4) -0.0387(4) 0.4142(2) 0.0707(10) Uani d . 1 . .
H H29 0.7314 -0.1015 0.4578 0.085 Uiso calc R 1 . .
C C30 0.8313(3) 0.0146(3) 0.3742(2) 0.0545(7) Uani d . 1 . .
H H30 0.9133 -0.0120 0.3915 0.065 Uiso calc R 1 . .
C C31 1.1146(3) 0.0457(2) 0.26583(17) 0.0417(6) Uani d . 1 . .
C C32 1.1362(3) -0.0595(3) 0.2243(2) 0.0578(8) Uani d . 1 . .
H H32 1.0754 -0.0576 0.1934 0.069 Uiso calc R 1 . .
C C33 1.2464(4) -0.1675(3) 0.2278(3) 0.0730(10) Uani d . 1 . .
H H33 1.2595 -0.2372 0.1991 0.088 Uiso calc R 1 . .
C C34 1.3360(4) -0.1718(3) 0.2733(3) 0.0782(11) Uani d . 1 . .
H H34 1.4112 -0.2439 0.2750 0.094 Uiso calc R 1 . .
C C35 1.3147(4) -0.0698(3) 0.3163(3) 0.0725(11) Uani d . 1 . .
H H35 1.3741 -0.0741 0.3487 0.087 Uiso calc R 1 . .
C C36 1.2052(3) 0.0403(3) 0.3121(2) 0.0530(7) Uani d . 1 . .
H H36 1.1932 0.1101 0.3404 0.064 Uiso calc R 1 . .
C C37 0.4319(4) 0.1030(4) 0.1072(3) 0.0876(13) Uani d . 1 . .
H H37A 0.3642 0.1389 0.1563 0.105 Uiso calc R 1 . .
H H37B 0.4579 0.0102 0.1181 0.105 Uiso calc R 1 . .
Cl Cl1 1.18883(6) 0.34236(6) 0.23193(4) 0.04042(15) Uani d . 1 . .
Cl Cl2 0.58023(17) 0.15815(17) 0.08710(12) 0.1323(5) Uani d . 1 . .
Cl Cl3 0.35420(14) 0.14422(14) 0.02585(10) 0.1191(5) Uani d . 1 . .
P P1 0.90294(6) 0.46011(6) 0.18851(4) 0.03401(15) Uani d . 1 . .
P P2 0.96362(7) 0.18735(6) 0.26212(4) 0.03444(15) Uani d . 1 . .

loop_
_atom_site_aniso_label
_atom_site_aniso_U_11
_atom_site_aniso_U_22
_atom_site_aniso_U_33
_atom_site_aniso_U_12
_atom_site_aniso_U_13
_atom_site_aniso_U_23
Fe1 0.0365(2) 0.03331(19) 0.02797(18) -0.01183(14) -0.00562(14) -0.00660(13)
C1 0.0632(17) 0.0583(16) 0.0295(13) -0.0246(14) -0.0098(12) -0.0123(11)
C2 0.0634(17) 0.0497(15) 0.0282(12) -0.0205(13) -0.0068(12) -0.0074(11)
C3 0.0532(16) 0.0529(15) 0.0355(14) -0.0193(13) 0.0043(12) -0.0151(11)
C4 0.0552(16) 0.0436(14) 0.0383(14) -0.0109(12) 0.0023(12) -0.0161(11)
C5 0.0670(18) 0.0444(14) 0.0345(13) -0.0241(13) -0.0047(12) -0.0142(11)
C6 0.075(2) 0.092(2) 0.0468(17) -0.0333(19) -0.0251(16) -0.0113(16)
C7 0.095(3) 0.067(2) 0.0370(15) -0.0325(18) -0.0165(16) 0.0047(14)
C8 0.0575(19) 0.077(2) 0.0541(19) -0.0268(16) 0.0121(15) -0.0122(16)
C9 0.071(2) 0.0476(17) 0.071(2) -0.0035(15) 0.0017(17) -0.0203(15)
C10 0.099(3) 0.0580(18) 0.060(2) -0.0431(18) -0.0129(18) -0.0131(15)
C11 0.0522(15) 0.0394(13) 0.0397(14) -0.0158(11) -0.0208(12) 0.0019(10)
C12 0.0559(16) 0.0535(16) 0.0482(16) -0.0233(13) -0.0235(13) 0.0092(13)
C13 0.081(2) 0.076(2) 0.061(2) -0.0483(19) -0.0330(18) 0.0204(17)
C14 0.111(3) 0.062(2) 0.071(2) -0.051(2) -0.045(2) 0.0202(17)
C15 0.105(3) 0.0415(17) 0.084(3) -0.0155(18) -0.044(2) 0.0050(16)
C16 0.068(2) 0.0417(15) 0.070(2) -0.0116(14) -0.0242(17) -0.0009(14)
C17 0.0343(13) 0.0403(13) 0.0580(17) -0.0060(10) -0.0172(12) -0.0079(12)
C18 0.0499(16) 0.0641(19) 0.064(2) -0.0121(14) -0.0249(15) -0.0021(15)
C19 0.063(2) 0.070(2) 0.094(3) -0.0097(17) -0.048(2) -0.0045(19)
C20 0.0471(18) 0.061(2) 0.122(4) -0.0085(15) -0.040(2) -0.011(2)
C21 0.0415(16) 0.066(2) 0.104(3) -0.0166(15) -0.0137(18) -0.006(2)
C22 0.0405(15) 0.0524(16) 0.069(2) -0.0103(12) -0.0128(14) -0.0052(14)
C23 0.0399(13) 0.0436(13) 0.0306(12) -0.0076(10) -0.0105(10) -0.0062(10)
C24 0.0586(16) 0.0443(14) 0.0364(13) -0.0158(12) -0.0165(12) -0.0083(11)
C25 0.0458(14) 0.0364(12) 0.0493(15) -0.0170(11) -0.0153(12) -0.0055(11)
C26 0.0545(17) 0.0531(16) 0.072(2) -0.0225(14) -0.0283(16) 0.0048(15)
C27 0.0554(19) 0.087(3) 0.096(3) -0.0339(18) -0.0317(19) 0.001(2)
C28 0.074(2) 0.090(3) 0.084(3) -0.054(2) -0.018(2) 0.009(2)
C29 0.081(2) 0.069(2) 0.071(2) -0.0411(19) -0.0255(19) 0.0181(18)
C30 0.0574(17) 0.0519(16) 0.0608(19) -0.0227(14) -0.0230(15) 0.0060(14)
C31 0.0419(13) 0.0374(13) 0.0477(15) -0.0112(10) -0.0149(11) -0.0020(11)
C32 0.0593(18) 0.0441(15) 0.075(2) -0.0039(13) -0.0280(16) -0.0165(14)
C33 0.068(2) 0.0434(16) 0.102(3) 0.0038(15) -0.023(2) -0.0225(17)
C34 0.059(2) 0.0476(18) 0.123(4) -0.0012(15) -0.036(2) 0.001(2)
C35 0.066(2) 0.063(2) 0.104(3) -0.0207(16) -0.054(2) 0.016(2)
C36 0.0641(18) 0.0459(15) 0.0601(18) -0.0211(13) -0.0313(15) 0.0047(13)
C37 0.084(3) 0.076(3) 0.075(3) -0.005(2) 0.006(2) -0.012(2)
Cl1 0.0364(3) 0.0493(3) 0.0372(3) -0.0141(3) -0.0090(2) -0.0046(2)
Cl2 0.1170(11) 0.1362(12) 0.1477(15) -0.0448(9) -0.0342(10) -0.0046(10)
Cl3 0.0988(9) 0.1187(10) 0.1126(10) 0.0251(7) -0.0276(8) -0.0385(8)
P1 0.0327(3) 0.0344(3) 0.0348(3) -0.0081(2) -0.0093(2) -0.0036(2)
P2 0.0384(3) 0.0325(3) 0.0360(3) -0.0109(2) -0.0124(3) -0.0054(2)

loop_
_atom_type_symbol
_atom_type_description
_atom_type_scat_dispersion_real
_atom_type_scat_dispersion_imag
_atom_type_scat_source
C C 0.0033 0.0016 'International Tables Vol C Tables 4.2.6.8 and 6.1.1.4'
H H 0.0000 0.0000 'International Tables Vol C Tables 4.2.6.8 and 6.1.1.4'
P P 0.1023 0.0942 'International Tables Vol C Tables 4.2.6.8 and 6.1.1.4'
Cl Cl 0.1484 0.1585 'International Tables Vol C Tables 4.2.6.8 and 6.1.1.4'
Fe Fe 0.3463 0.8444 'International Tables Vol C Tables 4.2.6.8 and 6.1.1.4'

loop_
_geom_angle_atom_site_label_1
_geom_angle_atom_site_label_2
_geom_angle_atom_site_label_3
_geom_angle_site_symmetry_1
_geom_angle_site_symmetry_3
_geom_angle
_geom_angle_publ_flag
C5 Fe1 C4 . . 39.73(12) ?
C5 Fe1 C3 . . 66.75(11) ?
C4 Fe1 C3 . . 39.69(11) ?
C5 Fe1 C2 . . 66.10(11) ?
C4 Fe1 C2 . . 66.01(11) ?
C3 Fe1 C2 . . 39.39(11) ?
C5 Fe1 C1 . . 39.46(11) ?
C4 Fe1 C1 . . 65.79(12) ?
C3 Fe1 C1 . . 65.65(11) ?
C2 Fe1 C1 . . 38.61(11) ?
C5 Fe1 P1 . . 108.21(8) ?
C4 Fe1 P1 . . 95.87(8) ?
C3 Fe1 P1 . . 118.90(9) ?
C2 Fe1 P1 . . 158.27(8) ?
C1 Fe1 P1 . . 145.86(8) ?
C5 Fe1 P2 . . 166.77(8) ?
C4 Fe1 P2 . . 139.69(8) ?
C3 Fe1 P2 . . 105.83(8) ?
C2 Fe1 P2 . . 101.07(8) ?
C1 Fe1 P2 . . 128.04(8) ?
P1 Fe1 P2 . . 84.91(3) ?
C5 Fe1 Cl1 . . 94.68(8) ?
C4 Fe1 Cl1 . . 132.57(8) ?
C3 Fe1 Cl1 . . 151.83(9) ?
C2 Fe1 Cl1 . . 114.63(8) ?
C1 Fe1 Cl1 . . 86.47(8) ?
P1 Fe1 Cl1 . . 86.26(2) ?
P2 Fe1 Cl1 . . 87.74(2) ?
C2 C1 C5 . . 108.2(3) ?
C2 C1 C6 . . 126.1(3) ?
C5 C1 C6 . . 125.6(3) ?
C2 C1 Fe1 . . 70.55(15) ?
C5 C1 Fe1 . . 68.08(15) ?
C6 C1 Fe1 . . 129.5(2) ?
C1 C2 C3 . . 108.1(2) ?
C1 C2 C7 . . 126.3(3) ?
C3 C2 C7 . . 124.8(3) ?
C1 C2 Fe1 . . 70.83(15) ?
C3 C2 Fe1 . . 69.16(15) ?
C7 C2 Fe1 . . 133.8(2) ?
C4 C3 C2 . . 107.7(2) ?
C4 C3 C8 . . 126.9(3) ?
C2 C3 C8 . . 124.1(3) ?
C4 C3 Fe1 . . 69.82(15) ?
C2 C3 Fe1 . . 71.45(15) ?
C8 C3 Fe1 . . 134.4(2) ?
C5 C4 C3 . . 108.0(3) ?
C5 C4 C9 . . 125.4(3) ?
C3 C4 C9 . . 125.8(3) ?
C5 C4 Fe1 . . 69.56(15) ?
C3 C4 Fe1 . . 70.49(15) ?
C9 C4 Fe1 . . 133.3(2) ?
C4 C5 C1 . . 107.9(2) ?
C4 C5 C10 . . 126.9(3) ?
C1 C5 C10 . . 125.1(3) ?
C4 C5 Fe1 . . 70.71(15) ?
C1 C5 Fe1 . . 72.47(14) ?
C10 C5 Fe1 . . 126.3(2) ?
C1 C6 H6A . . 109.5 ?
C1 C6 H6B . . 109.5 ?
H6A C6 H6B . . 109.5 ?
C1 C6 H6C . . 109.5 ?
H6A C6 H6C . . 109.5 ?
H6B C6 H6C . . 109.5 ?
C2 C7 H7A . . 109.5 ?
C2 C7 H7B . . 109.5 ?
H7A C7 H7B . . 109.5 ?
C2 C7 H7C . . 109.5 ?
H7A C7 H7C . . 109.5 ?
H7B C7 H7C . . 109.5 ?
C3 C8 H8A . . 109.5 ?
C3 C8 H8B . . 109.5 ?
H8A C8 H8B . . 109.5 ?
C3 C8 H8C . . 109.5 ?
H8A C8 H8C . . 109.5 ?
H8B C8 H8C . . 109.5 ?
C4 C9 H9A . . 109.5 ?
C4 C9 H9B . . 109.5 ?
H9A C9 H9B . . 109.5 ?
C4 C9 H9C . . 109.5 ?
H9A C9 H9C . . 109.5 ?
H9B C9 H9C . . 109.5 ?
C5 C10 H10A . . 109.5 ?
C5 C10 H10B . . 109.5 ?
H10A C10 H10B . . 109.5 ?
C5 C10 H10C . . 109.5 ?
H10A C10 H10C . . 109.5 ?
H10B C10 H10C . . 109.5 ?
C16 C11 C12 . . 118.3(3) ?
C16 C11 P1 . . 121.9(2) ?
C12 C11 P1 . . 119.7(2) ?
C13 C12 C11 . . 120.6(3) ?
C13 C12 H12 . . 119.7 ?
C11 C12 H12 . . 119.7 ?
C14 C13 C12 . . 120.2(3) ?
C14 C13 H13 . . 119.9 ?
C12 C13 H13 . . 119.9 ?
C15 C14 C13 . . 120.2(3) ?
C15 C14 H14 . . 119.9 ?
C13 C14 H14 . . 119.9 ?
C14 C15 C16 . . 120.3(3) ?
C14 C15 H15 . . 119.9 ?
C16 C15 H15 . . 119.9 ?
C11 C16 C15 . . 120.4(3) ?
C11 C16 H16 . . 119.8 ?
C15 C16 H16 . . 119.8 ?
C22 C17 C18 . . 118.4(3) ?
C22 C17 P1 . . 119.7(2) ?
C18 C17 P1 . . 121.5(2) ?
C17 C18 C19 . . 120.7(3) ?
C17 C18 H18 . . 119.6 ?
C19 C18 H18 . . 119.6 ?
C20 C19 C18 . . 119.6(4) ?
C20 C19 H19 . . 120.2 ?
C18 C19 H19 . . 120.2 ?
C21 C20 C19 . . 120.8(3) ?
C21 C20 H20 . . 119.6 ?
C19 C20 H20 . . 119.6 ?
C20 C21 C22 . . 120.2(3) ?
C20 C21 H21 . . 119.9 ?
C22 C21 H21 . . 119.9 ?
C17 C22 C21 . . 120.2(3) ?
C17 C22 H22 . . 119.9 ?
C21 C22 H22 . . 119.9 ?
C24 C23 P1 . . 107.85(17) ?
C24 C23 H23A . . 110.1 ?
P1 C23 H23A . . 110.1 ?
C24 C23 H23B . . 110.1 ?
P1 C23 H23B . . 110.1 ?
H23A C23 H23B . . 108.4 ?
C23 C24 P2 . . 111.12(17) ?
C23 C24 H24A . . 109.4 ?
P2 C24 H24A . . 109.4 ?
C23 C24 H24B . . 109.4 ?
P2 C24 H24B . . 109.4 ?
H24A C24 H24B . . 108.0 ?
C26 C25 C30 . . 117.7(3) ?
C26 C25 P2 . . 122.4(2) ?
C30 C25 P2 . . 119.8(2) ?
C25 C26 C27 . . 120.8(3) ?
C25 C26 H26 . . 119.6 ?
C27 C26 H26 . . 119.6 ?
C28 C27 C26 . . 120.0(3) ?
C28 C27 H27 . . 120.0 ?
C26 C27 H27 . . 120.0 ?
C29 C28 C27 . . 119.9(3) ?
C29 C28 H28 . . 120.1 ?
C27 C28 H28 . . 120.1 ?
C28 C29 C30 . . 120.5(3) ?
C28 C29 H29 . . 119.7 ?
C30 C29 H29 . . 119.7 ?
C29 C30 C25 . . 121.1(3) ?
C29 C30 H30 . . 119.4 ?
C25 C30 H30 . . 119.4 ?
C36 C31 C32 . . 118.5(3) ?
C36 C31 P2 . . 121.2(2) ?
C32 C31 P2 . . 120.3(2) ?
C33 C32 C31 . . 121.3(3) ?
C33 C32 H32 . . 119.4 ?
C31 C32 H32 . . 119.4 ?
C34 C33 C32 . . 119.9(3) ?
C34 C33 H33 . . 120.0 ?
C32 C33 H33 . . 120.0 ?
C33 C34 C35 . . 119.8(3) ?
C33 C34 H34 . . 120.1 ?
C35 C34 H34 . . 120.1 ?
C34 C35 C36 . . 120.7(3) ?
C34 C35 H35 . . 119.7 ?
C36 C35 H35 . . 119.7 ?
C31 C36 C35 . . 119.9(3) ?
C31 C36 H36 . . 120.1 ?
C35 C36 H36 . . 120.1 ?
Cl2 C37 Cl3 . . 112.4(2) ?
Cl2 C37 H37A . . 109.1 ?
Cl3 C37 H37A . . 109.1 ?
Cl2 C37 H37B . . 109.1 ?
Cl3 C37 H37B . . 109.1 ?
H37A C37 H37B . . 107.9 ?
C23 P1 C11 . . 103.51(12) ?
C23 P1 C17 . . 99.36(12) ?
C11 P1 C17 . . 102.04(12) ?
C23 P1 Fe1 . . 106.38(8) ?
C11 P1 Fe1 . . 120.12(8) ?
C17 P1 Fe1 . . 122.14(10) ?
C25 P2 C31 . . 98.42(12) ?
C25 P2 C24 . . 103.13(12) ?
C31 P2 C24 . . 102.74(13) ?
C25 P2 Fe1 . . 120.52(9) ?
C31 P2 Fe1 . . 120.06(9) ?
C24 P2 Fe1 . . 109.43(8) ?

loop_
_geom_bond_atom_site_label_1
_geom_bond_atom_site_label_2
_geom_bond_site_symmetry_2
_geom_bond_distance
_geom_bond_publ_flag
Fe1 C5 . 2.083(3) ?
Fe1 C4 . 2.099(3) ?
Fe1 C3 . 2.107(3) ?
Fe1 C2 . 2.138(3) ?
Fe1 C1 . 2.141(3) ?
Fe1 P1 . 2.2130(7) ?
Fe1 P2 . 2.2231(7) ?
Fe1 Cl1 . 2.3329(7) ?
C1 C2 . 1.415(4) ?
C1 C5 . 1.427(4) ?
C1 C6 . 1.497(4) ?
C2 C3 . 1.431(4) ?
C2 C7 . 1.498(4) ?
C3 C4 . 1.428(4) ?
C3 C8 . 1.509(4) ?
C4 C5 . 1.421(4) ?
C4 C9 . 1.504(4) ?
C5 C10 . 1.502(4) ?
C6 H6A . 0.9600 ?
C6 H6B . 0.9600 ?
C6 H6C . 0.9600 ?
C7 H7A . 0.9600 ?
C7 H7B . 0.9600 ?
C7 H7C . 0.9600 ?
C8 H8A . 0.9600 ?
C8 H8B . 0.9600 ?
C8 H8C . 0.9600 ?
C9 H9A . 0.9600 ?
C9 H9B . 0.9600 ?
C9 H9C . 0.9600 ?
C10 H10A . 0.9600 ?
C10 H10B . 0.9600 ?
C10 H10C . 0.9600 ?
C11 C16 . 1.385(4) ?
C11 C12 . 1.389(4) ?
C11 P1 . 1.840(3) ?
C12 C13 . 1.387(4) ?
C12 H12 . 0.9300 ?
C13 C14 . 1.367(5) ?
C13 H13 . 0.9300 ?
C14 C15 . 1.361(6) ?
C14 H14 . 0.9300 ?
C15 C16 . 1.396(5) ?
C15 H15 . 0.9300 ?
C16 H16 . 0.9300 ?
C17 C22 . 1.382(4) ?
C17 C18 . 1.385(4) ?
C17 P1 . 1.843(3) ?
C18 C19 . 1.388(4) ?
C18 H18 . 0.9300 ?
C19 C20 . 1.361(6) ?
C19 H19 . 0.9300 ?
C20 C21 . 1.353(6) ?
C20 H20 . 0.9300 ?
C21 C22 . 1.391(4) ?
C21 H21 . 0.9300 ?
C22 H22 . 0.9300 ?
C23 C24 . 1.523(4) ?
C23 P1 . 1.840(3) ?
C23 H23A . 0.9700 ?
C23 H23B . 0.9700 ?
C24 P2 . 1.869(3) ?
C24 H24A . 0.9700 ?
C24 H24B . 0.9700 ?
C25 C26 . 1.389(4) ?
C25 C30 . 1.393(4) ?
C25 P2 . 1.844(3) ?
C26 C27 . 1.391(5) ?
C26 H26 . 0.9300 ?
C27 C28 . 1.371(5) ?
C27 H27 . 0.9300 ?
C28 C29 . 1.367(5) ?
C28 H28 . 0.9300 ?
C29 C30 . 1.374(4) ?
C29 H29 . 0.9300 ?
C30 H30 . 0.9300 ?
C31 C36 . 1.380(4) ?
C31 C32 . 1.381(4) ?
C31 P2 . 1.848(3) ?
C32 C33 . 1.379(4) ?
C32 H32 . 0.9300 ?
C33 C34 . 1.364(6) ?
C33 H33 . 0.9300 ?
C34 C35 . 1.367(6) ?
C34 H34 . 0.9300 ?
C35 C36 . 1.392(4) ?
C35 H35 . 0.9300 ?
C36 H36 . 0.9300 ?
C37 Cl2 . 1.737(5) ?
C37 Cl3 . 1.739(5) ?
C37 H37A . 0.9700 ?
C37 H37B . 0.9700 ?

loop_
_geom_hbond_atom_site_label_D
_geom_hbond_atom_site_label_H
_geom_hbond_atom_site_label_A
_geom_hbond_site_symmetry_A
_geom_hbond_distance_DH
_geom_hbond_distance_HA
_geom_hbond_distance_DA
_geom_hbond_angle_DHA
C37 H37A Cl1 1_455 0.97 2.66 3.525(5) 149

loop_
_geom_torsion_atom_site_label_1
_geom_torsion_atom_site_label_2
_geom_torsion_atom_site_label_3
_geom_torsion_atom_site_label_4
_geom_torsion_site_symmetry_1
_geom_torsion_site_symmetry_2
_geom_torsion_site_symmetry_3
_geom_torsion_site_symmetry_4
_geom_torsion
_geom_torsion_publ_flag
C5 Fe1 C1 C2 . . . . 120.0(2) ?
C4 Fe1 C1 C2 . . . . 81.30(18) ?
C3 Fe1 C1 C2 . . . . 37.57(17) ?
P1 Fe1 C1 C2 . . . . 143.70(15) ?
P2 Fe1 C1 C2 . . . . -53.92(19) ?
Cl1 Fe1 C1 C2 . . . . -138.27(16) ?
C4 Fe1 C1 C5 . . . . -38.69(17) ?
C3 Fe1 C1 C5 . . . . -82.42(18) ?
C2 Fe1 C1 C5 . . . . -120.0(2) ?
P1 Fe1 C1 C5 . . . . 23.7(2) ?
P2 Fe1 C1 C5 . . . . -173.90(13) ?
Cl1 Fe1 C1 C5 . . . . 101.74(16) ?
C5 Fe1 C1 C6 . . . . -118.8(3) ?
C4 Fe1 C1 C6 . . . . -157.5(3) ?
C3 Fe1 C1 C6 . . . . 158.8(3) ?
C2 Fe1 C1 C6 . . . . 121.2(3) ?
P1 Fe1 C1 C6 . . . . -95.1(3) ?
P2 Fe1 C1 C6 . . . . 67.3(3) ?
Cl1 Fe1 C1 C6 . . . . -17.0(3) ?
C5 C1 C2 C3 . . . . -1.6(3) ?
C6 C1 C2 C3 . . . . 175.4(3) ?
Fe1 C1 C2 C3 . . . . -59.37(18) ?
C5 C1 C2 C7 . . . . -171.4(3) ?
C6 C1 C2 C7 . . . . 5.6(5) ?
Fe1 C1 C2 C7 . . . . 130.8(3) ?
C5 C1 C2 Fe1 . . . . 57.78(18) ?
C6 C1 C2 Fe1 . . . . -125.3(3) ?
C5 Fe1 C2 C1 . . . . -37.02(17) ?
C4 Fe1 C2 C1 . . . . -80.67(19) ?
C3 Fe1 C2 C1 . . . . -118.9(2) ?
P1 Fe1 C2 C1 . . . . -116.1(2) ?
P2 Fe1 C2 C1 . . . . 139.57(16) ?
Cl1 Fe1 C2 C1 . . . . 46.96(18) ?
C5 Fe1 C2 C3 . . . . 81.91(18) ?
C4 Fe1 C2 C3 . . . . 38.25(16) ?
C1 Fe1 C2 C3 . . . . 118.9(2) ?
P1 Fe1 C2 C3 . . . . 2.8(3) ?
P2 Fe1 C2 C3 . . . . -101.51(15) ?
Cl1 Fe1 C2 C3 . . . . 165.88(14) ?
C5 Fe1 C2 C7 . . . . -159.4(4) ?
C4 Fe1 C2 C7 . . . . 157.0(4) ?
C3 Fe1 C2 C7 . . . . 118.7(4) ?
C1 Fe1 C2 C7 . . . . -122.4(4) ?
P1 Fe1 C2 C7 . . . . 121.5(3) ?
P2 Fe1 C2 C7 . . . . 17.2(3) ?
Cl1 Fe1 C2 C7 . . . . -75.4(3) ?
C1 C2 C3 C4 . . . . -0.3(3) ?
C7 C2 C3 C4 . . . . 169.7(3) ?
Fe1 C2 C3 C4 . . . . -60.75(18) ?
C1 C2 C3 C8 . . . . -168.0(3) ?
C7 C2 C3 C8 . . . . 2.0(4) ?
Fe1 C2 C3 C8 . . . . 131.6(3) ?
C1 C2 C3 Fe1 . . . . 60.42(18) ?
C7 C2 C3 Fe1 . . . . -129.6(3) ?
C5 Fe1 C3 C4 . . . . 37.54(18) ?
C2 Fe1 C3 C4 . . . . 117.7(2) ?
C1 Fe1 C3 C4 . . . . 80.82(19) ?
P1 Fe1 C3 C4 . . . . -61.16(19) ?
P2 Fe1 C3 C4 . . . . -154.09(16) ?
Cl1 Fe1 C3 C4 . . . . 89.7(2) ?
C5 Fe1 C3 C2 . . . . -80.12(18) ?
C4 Fe1 C3 C2 . . . . -117.7(2) ?
C1 Fe1 C3 C2 . . . . -36.84(16) ?
P1 Fe1 C3 C2 . . . . -178.83(13) ?
P2 Fe1 C3 C2 . . . . 88.24(15) ?
Cl1 Fe1 C3 C2 . . . . -28.0(3) ?
C5 Fe1 C3 C8 . . . . 159.9(4) ?
C4 Fe1 C3 C8 . . . . 122.3(4) ?
C2 Fe1 C3 C8 . . . . -120.0(4) ?
C1 Fe1 C3 C8 . . . . -156.8(4) ?
P1 Fe1 C3 C8 . . . . 61.2(3) ?
P2 Fe1 C3 C8 . . . . -31.8(3) ?
Cl1 Fe1 C3 C8 . . . . -148.0(3) ?
C2 C3 C4 C5 . . . . 2.1(3) ?
C8 C3 C4 C5 . . . . 169.3(3) ?
Fe1 C3 C4 C5 . . . . -59.66(18) ?
C2 C3 C4 C9 . . . . -168.4(3) ?
C8 C3 C4 C9 . . . . -1.2(5) ?
Fe1 C3 C4 C9 . . . . 129.8(3) ?
C2 C3 C4 Fe1 . . . . 61.79(18) ?
C8 C3 C4 Fe1 . . . . -131.0(3) ?
C3 Fe1 C4 C5 . . . . 118.9(2) ?
C2 Fe1 C4 C5 . . . . 80.90(18) ?
C1 Fe1 C4 C5 . . . . 38.43(16) ?
P1 Fe1 C4 C5 . . . . -111.57(15) ?
P2 Fe1 C4 C5 . . . . 159.38(13) ?
Cl1 Fe1 C4 C5 . . . . -21.3(2) ?
C5 Fe1 C4 C3 . . . . -118.9(2) ?
C2 Fe1 C4 C3 . . . . -37.97(17) ?
C1 Fe1 C4 C3 . . . . -80.44(19) ?
P1 Fe1 C4 C3 . . . . 129.56(16) ?
P2 Fe1 C4 C3 . . . . 40.5(2) ?
Cl1 Fe1 C4 C3 . . . . -140.13(15) ?
C5 Fe1 C4 C9 . . . . 119.9(4) ?
C3 Fe1 C4 C9 . . . . -121.3(4) ?
C2 Fe1 C4 C9 . . . . -159.2(3) ?
C1 Fe1 C4 C9 . . . . 158.3(3) ?
P1 Fe1 C4 C9 . . . . 8.3(3) ?
P2 Fe1 C4 C9 . . . . -80.7(3) ?
Cl1 Fe1 C4 C9 . . . . 98.6(3) ?
C3 C4 C5 C1 . . . . -3.1(3) ?
C9 C4 C5 C1 . . . . 167.4(3) ?
Fe1 C4 C5 C1 . . . . -63.35(18) ?
C3 C4 C5 C10 . . . . -178.3(3) ?
C9 C4 C5 C10 . . . . -7.7(5) ?
Fe1 C4 C5 C10 . . . . 121.5(3) ?
C3 C4 C5 Fe1 . . . . 60.25(18) ?
C9 C4 C5 Fe1 . . . . -129.2(3) ?
C2 C1 C5 C4 . . . . 2.9(3) ?
C6 C1 C5 C4 . . . . -174.1(3) ?
Fe1 C1 C5 C4 . . . . 62.22(18) ?
C2 C1 C5 C10 . . . . 178.2(3) ?
C6 C1 C5 C10 . . . . 1.2(4) ?
Fe1 C1 C5 C10 . . . . -122.5(3) ?
C2 C1 C5 Fe1 . . . . -59.31(18) ?
C6 C1 C5 Fe1 . . . . 123.7(3) ?
C3 Fe1 C5 C4 . . . . -37.50(17) ?
C2 Fe1 C5 C4 . . . . -80.64(18) ?
C1 Fe1 C5 C4 . . . . -116.9(2) ?
P1 Fe1 C5 C4 . . . . 76.86(16) ?
P2 Fe1 C5 C4 . . . . -95.4(4) ?
Cl1 Fe1 C5 C4 . . . . 164.46(15) ?
C4 Fe1 C5 C1 . . . . 116.9(2) ?
C3 Fe1 C5 C1 . . . . 79.38(18) ?
C2 Fe1 C5 C1 . . . . 36.24(17) ?
P1 Fe1 C5 C1 . . . . -166.26(14) ?
P2 Fe1 C5 C1 . . . . 21.4(5) ?
Cl1 Fe1 C5 C1 . . . . -78.66(16) ?
C4 Fe1 C5 C10 . . . . -122.1(4) ?
C3 Fe1 C5 C10 . . . . -159.6(3) ?
C2 Fe1 C5 C10 . . . . 157.3(3) ?
C1 Fe1 C5 C10 . . . . 121.0(4) ?
P1 Fe1 C5 C10 . . . . -45.2(3) ?
P2 Fe1 C5 C10 . . . . 142.4(3) ?
Cl1 Fe1 C5 C10 . . . . 42.4(3) ?
C16 C11 C12 C13 . . . . -1.1(4) ?
P1 C11 C12 C13 . . . . -178.2(2) ?
C11 C12 C13 C14 . . . . 0.8(5) ?
C12 C13 C14 C15 . . . . -0.5(5) ?
C13 C14 C15 C16 . . . . 0.5(6) ?
C12 C11 C16 C15 . . . . 1.1(5) ?
P1 C11 C16 C15 . . . . 178.1(3) ?
C14 C15 C16 C11 . . . . -0.8(6) ?
C22 C17 C18 C19 . . . . -1.4(5) ?
P1 C17 C18 C19 . . . . 171.5(3) ?
C17 C18 C19 C20 . . . . 0.7(5) ?
C18 C19 C20 C21 . . . . -0.2(6) ?
C19 C20 C21 C22 . . . . 0.4(6) ?
C18 C17 C22 C21 . . . . 1.6(4) ?
P1 C17 C22 C21 . . . . -171.4(3) ?
C20 C21 C22 C17 . . . . -1.2(5) ?
P1 C23 C24 P2 . . . . -38.7(2) ?
C30 C25 C26 C27 . . . . 1.4(5) ?
P2 C25 C26 C27 . . . . -173.9(3) ?
C25 C26 C27 C28 . . . . -0.6(6) ?
C26 C27 C28 C29 . . . . -0.9(7) ?
C27 C28 C29 C30 . . . . 1.5(7) ?
C28 C29 C30 C25 . . . . -0.6(6) ?
C26 C25 C30 C29 . . . . -0.8(5) ?
P2 C25 C30 C29 . . . . 174.6(3) ?
C36 C31 C32 C33 . . . . -0.7(5) ?
P2 C31 C32 C33 . . . . -178.5(3) ?
C31 C32 C33 C34 . . . . 0.4(6) ?
C32 C33 C34 C35 . . . . 1.0(6) ?
C33 C34 C35 C36 . . . . -2.1(6) ?
C32 C31 C36 C35 . . . . -0.4(5) ?
P2 C31 C36 C35 . . . . 177.4(3) ?
C34 C35 C36 C31 . . . . 1.8(5) ?
C24 C23 P1 C11 . . . . 176.94(17) ?
C24 C23 P1 C17 . . . . -78.17(19) ?
C24 C23 P1 Fe1 . . . . 49.45(18) ?
C16 C11 P1 C23 . . . . 137.7(2) ?
C12 C11 P1 C23 . . . . -45.3(2) ?
C16 C11 P1 C17 . . . . 34.9(3) ?
C12 C11 P1 C17 . . . . -148.1(2) ?
C16 C11 P1 Fe1 . . . . -103.9(2) ?
C12 C11 P1 Fe1 . . . . 73.0(2) ?
C22 C17 P1 C23 . . . . 112.4(2) ?
C18 C17 P1 C23 . . . . -60.4(3) ?
C22 C17 P1 C11 . . . . -141.5(2) ?
C18 C17 P1 C11 . . . . 45.7(3) ?
C22 C17 P1 Fe1 . . . . -3.8(3) ?
C18 C17 P1 Fe1 . . . . -176.6(2) ?
C5 Fe1 P1 C23 . . . . 149.05(12) ?
C4 Fe1 P1 C23 . . . . -172.21(12) ?
C3 Fe1 P1 C23 . . . . -137.99(12) ?
C2 Fe1 P1 C23 . . . . -140.0(2) ?
C1 Fe1 P1 C23 . . . . 133.44(17) ?
P2 Fe1 P1 C23 . . . . -32.71(9) ?
Cl1 Fe1 P1 C23 . . . . 55.35(9) ?
C5 Fe1 P1 C11 . . . . 32.17(14) ?
C4 Fe1 P1 C11 . . . . 70.91(13) ?
C3 Fe1 P1 C11 . . . . 105.13(14) ?
C2 Fe1 P1 C11 . . . . 103.1(2) ?
C1 Fe1 P1 C11 . . . . 16.57(18) ?
P2 Fe1 P1 C11 . . . . -149.59(11) ?
Cl1 Fe1 P1 C11 . . . . -61.53(11) ?
C5 Fe1 P1 C17 . . . . -98.31(13) ?
C4 Fe1 P1 C17 . . . . -59.57(13) ?
C3 Fe1 P1 C17 . . . . -25.36(14) ?
C2 Fe1 P1 C17 . . . . -27.4(2) ?
C1 Fe1 P1 C17 . . . . -113.92(17) ?
P2 Fe1 P1 C17 . . . . 79.93(10) ?
Cl1 Fe1 P1 C17 . . . . 167.98(10) ?
C26 C25 P2 C31 . . . . -144.9(3) ?
C30 C25 P2 C31 . . . . 39.8(3) ?
C26 C25 P2 C24 . . . . -39.7(3) ?
C30 C25 P2 C24 . . . . 145.1(2) ?
C26 C25 P2 Fe1 . . . . 82.6(3) ?
C30 C25 P2 Fe1 . . . . -92.6(2) ?
C36 C31 P2 C25 . . . . -117.4(2) ?
C32 C31 P2 C25 . . . . 60.3(3) ?
C36 C31 P2 C24 . . . . 137.0(2) ?
C32 C31 P2 C24 . . . . -45.3(3) ?
C36 C31 P2 Fe1 . . . . 15.3(3) ?
C32 C31 P2 Fe1 . . . . -167.0(2) ?
C23 C24 P2 C25 . . . . 142.49(19) ?
C23 C24 P2 C31 . . . . -115.57(19) ?
C23 C24 P2 Fe1 . . . . 13.1(2) ?
C5 Fe1 P2 C25 . . . . 67.0(4) ?
C4 Fe1 P2 C25 . . . . -12.55(17) ?
C3 Fe1 P2 C25 . . . . 12.99(14) ?
C2 Fe1 P2 C25 . . . . 53.26(13) ?
C1 Fe1 P2 C25 . . . . 84.18(14) ?
P1 Fe1 P2 C25 . . . . -105.63(10) ?
Cl1 Fe1 P2 C25 . . . . 167.92(10) ?
C5 Fe1 P2 C31 . . . . -55.5(4) ?
C4 Fe1 P2 C31 . . . . -135.06(16) ?
C3 Fe1 P2 C31 . . . . -109.51(14) ?
C2 Fe1 P2 C31 . . . . -69.25(13) ?
C1 Fe1 P2 C31 . . . . -38.32(15) ?
P1 Fe1 P2 C31 . . . . 131.86(10) ?
Cl1 Fe1 P2 C31 . . . . 45.42(10) ?
C5 Fe1 P2 C24 . . . . -173.8(4) ?
C4 Fe1 P2 C24 . . . . 106.63(16) ?
C3 Fe1 P2 C24 . . . . 132.17(13) ?
C2 Fe1 P2 C24 . . . . 172.44(13) ?
C1 Fe1 P2 C24 . . . . -156.64(14) ?
P1 Fe1 P2 C24 . . . . 13.55(10) ?
Cl1 Fe1 P2 C24 . . . . -72.90(10) ?
